data_2013439
loop_
_publ_author_name
'Zhi-Yong Wu'
'Duan-Jun Xu'
'Yue Luo'
'Jing-Yun Wu'
'Michael Y. Chiang'

_publ_section_title
;(2,2'-Diamino-4,4'-bi-1,3-thiazole-\k^2^<i>N</i>^3^,<i>N</i>^3'^)(oxydiacetato-\k^3^<i>O</i>,<i>O</i>',<i>O</i>'')copper(II)
 monohydrate
;
_journal_issue 8
_journal_name_full 'Acta Crystallographica Section C'
_journal_page_first m307
_journal_page_last m309
_journal_paper_doi 10.1107/S0108270103013581
_journal_volume 59
_journal_year 2003
_chemical_formula_iupac '[Cu (C4 H4 O5) (C6 H6 N4 S2)], H2 O'
_chemical_formula_moiety 'C10 H10 Cu N4 O5 S2, H2 O'
_chemical_formula_sum 'C10 H12 Cu N4 O6 S2'
_chemical_formula_weight 411.93
_chemical_name_systematic
;
 ?
;
_space_group_IT_number 2
_symmetry_cell_setting triclinic
_symmetry_space_group_name_Hall '-P 1'
_symmetry_space_group_name_H-M 'P -1'
_atom_sites_solution_hydrogens geom
_atom_sites_solution_primary direct
_atom_sites_solution_secondary difmap
_audit_creation_method SHELXL-97
_cell_angle_alpha 68.64(3)
_cell_angle_beta 62.33(3)
_cell_angle_gamma 71.74(3)
_cell_formula_units_Z 2
_cell_length_a 9.688(4)
_cell_length_b 9.720(4)
_cell_length_c 9.831(4)
_cell_measurement_reflns_used 25
_cell_measurement_temperature 298(2)
_cell_measurement_theta_max 12.8
_cell_measurement_theta_min 5.1
_cell_volume 751.8(6)
_computing_cell_refinement 'MSC/AFC diffractometer control'
_computing_data_collection 'MSC/AFC diffractometer control (Molecular Structure Corporation, 1992)'
_computing_data_reduction 'teXsan (Molecular Structure Corporation, 1992)'
_computing_molecular_graphics 'Ortep-3 for Windows (Farrugia, 1997), XP (Siemens, 1994)'
_computing_publication_material 'WinGX (Farrugia, 1999)'
_computing_structure_refinement 'SHELXL97 (Sheldrick, 1997)'
_computing_structure_solution 'SIR-92 (Altomare et al., 1993)'
_diffrn_ambient_temperature 298(2)
_diffrn_measured_fraction_theta_full 1.00
_diffrn_measured_fraction_theta_max 1.00
_diffrn_measurement_device_type 'Rigaku AFC-7S'
_diffrn_measurement_method \w/2\q
_diffrn_radiation_type 'Mo K\a'
_diffrn_radiation_wavelength 0.71073
_diffrn_reflns_av_R_equivalents 0.0143
_diffrn_reflns_limit_h_max 11
_diffrn_reflns_limit_h_min -11
_diffrn_reflns_limit_k_max 0
_diffrn_reflns_limit_k_min -11
_diffrn_reflns_limit_l_max 11
_diffrn_reflns_limit_l_min -12
_diffrn_reflns_number 3116
_diffrn_reflns_theta_full 26.0
_diffrn_reflns_theta_max 26.0
_diffrn_reflns_theta_min 2.3
_diffrn_standards_decay_% 0.3
_diffrn_standards_interval_count 150
_diffrn_standards_number 3
_exptl_absorpt_coefficient_mu 1.766
_exptl_absorpt_correction_T_max 0.761
_exptl_absorpt_correction_T_min 0.702
_exptl_absorpt_correction_type psi-scan
_exptl_absorpt_process_details '(North et al., 1968)'
_exptl_crystal_colour green
_exptl_crystal_density_diffrn 1.820
_exptl_crystal_density_method 'not measured'
_exptl_crystal_description prism
_exptl_crystal_F_000 418
_exptl_crystal_size_max 0.20
_exptl_crystal_size_mid 0.18
_exptl_crystal_size_min 0.16
_refine_diff_density_max 0.55
_refine_diff_density_min -0.43
_refine_ls_extinction_method none
_refine_ls_goodness_of_fit_ref 1.033
_refine_ls_hydrogen_treatment constr
_refine_ls_matrix_type full
_refine_ls_number_parameters 208
_refine_ls_number_reflns 2932
_refine_ls_number_restraints 0
_refine_ls_restrained_S_all 1.033
_refine_ls_R_factor_all 0.059
_refine_ls_R_factor_gt 0.032
_refine_ls_shift/su_max 0.000
_refine_ls_shift/su_mean 0.000
_refine_ls_structure_factor_coef Fsqd
_refine_ls_weighting_details 'calc w=1/[\s^2^(Fo^2^)+(0.0397P)^2^+0.1631P] where P=(Fo^2^+2Fc^2^)/3'
_refine_ls_weighting_scheme calc
_refine_ls_wR_factor_gt 0.083
_refine_ls_wR_factor_ref 0.093
_reflns_number_gt 2166
_reflns_number_total 2932
_reflns_threshold_expression I>2\s(I)
_cod_data_source_file fr1428.cif
_cod_data_source_block I
_cod_depositor_comments
;
The following automatic conversions were performed:

'_exptl_absorpt_correction_type' value 'psi scan' changed to
'psi-scan' according to
/home/saulius/struct/CIF-dictionaries/cif_core.dic dictionary named
'cif_core.dic' version 2.4.1 from 2010-06-29.

Automatic conversion script
Id: cif_fix_values 1715 2011-07-08 13:25:40Z adriana 
;
_cod_database_code 2013439
_cod_database_fobs_code 2013439

loop_
_symmetry_equiv_pos_as_xyz
'x, y, z'
'-x, -y, -z'

loop_
_atom_site_label
_atom_site_fract_x
_atom_site_fract_y
_atom_site_fract_z
_atom_site_U_iso_or_equiv
_atom_site_adp_type
_atom_site_calc_flag
_atom_site_refinement_flags
_atom_site_occupancy
_atom_site_disorder_assembly
_atom_site_disorder_group
_atom_site_type_symbol
Cu 0.30135(5) 0.33907(4) 0.58615(4) 0.02803(13) Uani d . 1 . . Cu
S1 0.19100(12) 0.46545(11) 1.03376(10) 0.0443(2) Uani d . 1 . . S
S1' 0.34944(11) 0.82311(9) 0.29968(10) 0.0391(2) Uani d . 1 . . S
O1 0.3450(3) 0.2827(3) 0.3965(3) 0.0363(5) Uani d . 1 . . O
O2 0.2720(3) 0.1715(3) 0.2866(3) 0.0456(6) Uani d . 1 . . O
O3 0.2925(3) 0.1323(2) 0.7062(3) 0.0353(5) Uani d . 1 . . O
O4 0.1581(3) -0.0541(3) 0.8472(3) 0.0543(7) Uani d . 1 . . O
O5 0.0407(3) 0.3108(3) 0.6308(3) 0.0376(5) Uani d . 1 . . O
O6 0.5872(3) 0.1679(4) 0.0592(3) 0.0573(7) Uani d . 1 . . O
N2 0.2469(4) 0.1919(3) 0.9934(3) 0.0421(7) Uani d . 1 . . N
N2' 0.3838(4) 0.5852(3) 0.2032(3) 0.0423(7) Uani d . 1 . . N
N3' 0.3217(3) 0.5529(3) 0.4736(3) 0.0294(6) Uani d . 1 . . N
N3 0.2706(3) 0.4035(3) 0.7717(3) 0.0305(6) Uani d . 1 . . N
C2 0.2412(4) 0.3380(4) 0.9243(4) 0.0316(7) Uani d . 1 . . C
C2' 0.3529(4) 0.6350(4) 0.3241(4) 0.0308(7) Uani d . 1 . . C
C4 0.2578(4) 0.5584(4) 0.7390(4) 0.0331(7) Uani d . 1 . . C
C4' 0.2951(4) 0.6400(4) 0.5716(4) 0.0313(7) Uani d . 1 . . C
C5 0.2141(5) 0.6104(4) 0.8638(4) 0.0449(9) Uani d . 1 . . C
H5 0.1983 0.7110 0.8597 0.054 Uiso calc R 1 . . H
C5' 0.3072(4) 0.7840(4) 0.4998(4) 0.0406(8) Uani d . 1 . . C
H5' 0.2945 0.8540 0.5505 0.049 Uiso calc R 1 . . H
C11 0.2417(4) 0.2388(4) 0.3848(4) 0.0321(7) Uani d . 1 . . C
C12 0.0697(4) 0.2828(5) 0.4874(4) 0.0478(9) Uani d . 1 . . C
H12A 0.0248 0.3724 0.4254 0.057 Uiso calc R 1 . . H
H12B 0.0140 0.2034 0.5134 0.057 Uiso calc R 1 . . H
C13 0.1665(4) 0.0766(4) 0.7715(4) 0.0334(7) Uani d . 1 . . C
C14 0.0163(4) 0.1818(4) 0.7628(4) 0.0464(9) Uani d . 1 . . C
H14A -0.0484 0.1266 0.7580 0.056 Uiso calc R 1 . . H
H14B -0.0425 0.2146 0.8599 0.056 Uiso calc R 1 . . H
H2A 0.2931 0.1174 0.9310 0.060 Uiso d . 1 . . H
H2B 0.2328 0.1634 1.0985 0.060 Uiso d . 1 . . H
H2C 0.3843 0.4821 0.2254 0.060 Uiso d . 1 . . H
H2D 0.4000 0.6547 0.0961 0.060 Uiso d . 1 . . H
H6A 0.6576 0.1386 0.1136 0.060 Uiso d . 1 . . H
H6B 0.4836 0.1690 0.1464 0.060 Uiso d . 1 . . H

loop_
_atom_site_aniso_label
_atom_site_aniso_U_11
_atom_site_aniso_U_22
_atom_site_aniso_U_33
_atom_site_aniso_U_12
_atom_site_aniso_U_13
_atom_site_aniso_U_23
Cu 0.0318(2) 0.0271(2) 0.0289(2) -0.00779(15) -0.01368(16) -0.00685(15)
S1 0.0621(6) 0.0422(5) 0.0338(4) -0.0089(4) -0.0195(4) -0.0148(4)
S1' 0.0434(5) 0.0298(4) 0.0422(5) -0.0116(4) -0.0195(4) 0.0005(4)
O1 0.0377(13) 0.0439(14) 0.0333(12) -0.0126(11) -0.0107(10) -0.0165(10)
O2 0.0572(16) 0.0526(15) 0.0392(13) -0.0134(13) -0.0208(12) -0.0197(12)
O3 0.0382(13) 0.0287(11) 0.0436(13) -0.0070(10) -0.0222(11) -0.0054(10)
O4 0.0588(17) 0.0302(13) 0.0687(18) -0.0139(12) -0.0262(15) -0.0007(13)
O5 0.0363(13) 0.0372(13) 0.0330(12) -0.0016(10) -0.0129(10) -0.0074(10)
O6 0.0498(16) 0.0740(19) 0.0373(13) -0.0172(15) -0.0180(12) 0.0035(13)
N2 0.066(2) 0.0355(16) 0.0314(14) -0.0165(14) -0.0253(14) -0.0013(12)
N2' 0.0524(18) 0.0432(17) 0.0319(14) -0.0162(14) -0.0165(14) -0.0043(13)
N3' 0.0309(14) 0.0282(13) 0.0318(13) -0.0062(11) -0.0152(11) -0.0060(11)
N3 0.0364(15) 0.0293(13) 0.0295(13) -0.0076(11) -0.0158(11) -0.0065(11)
C2 0.0325(16) 0.0376(18) 0.0311(16) -0.0073(14) -0.0151(13) -0.0113(14)
C2' 0.0241(15) 0.0325(16) 0.0344(16) -0.0081(13) -0.0120(13) -0.0040(13)
C4 0.0372(17) 0.0300(16) 0.0367(17) -0.0080(14) -0.0176(14) -0.0079(13)
C4' 0.0330(16) 0.0294(16) 0.0367(17) -0.0047(13) -0.0167(14) -0.0110(13)
C5 0.063(2) 0.0338(18) 0.043(2) -0.0089(17) -0.0212(18) -0.0141(16)
C5' 0.048(2) 0.0316(18) 0.047(2) -0.0092(15) -0.0229(17) -0.0073(15)
C11 0.0402(18) 0.0305(16) 0.0269(15) -0.0082(14) -0.0176(14) -0.0014(13)
C12 0.039(2) 0.069(3) 0.042(2) -0.0092(19) -0.0206(17) -0.0155(19)
C13 0.0433(19) 0.0310(17) 0.0288(16) -0.0090(14) -0.0152(14) -0.0076(13)
C14 0.0381(19) 0.047(2) 0.042(2) -0.0105(17) -0.0144(16) 0.0016(17)

loop_
_atom_type_symbol
_atom_type_description
_atom_type_scat_dispersion_real
_atom_type_scat_dispersion_imag
_atom_type_scat_source
C C 0.0033 0.0016 'International Tables Vol C Tables 4.2.6.8 and 6.1.1.4'
H H 0.0000 0.0000 'International Tables Vol C Tables 4.2.6.8 and 6.1.1.4'
N N 0.0061 0.0033 'International Tables Vol C Tables 4.2.6.8 and 6.1.1.4'
O O 0.0106 0.0060 'International Tables Vol C Tables 4.2.6.8 and 6.1.1.4'
S S 0.1246 0.1234 'International Tables Vol C Tables 4.2.6.8 and 6.1.1.4'
Cu Cu 0.3201 1.2651 'International Tables Vol C Tables 4.2.6.8 and 6.1.1.4'

loop_
_geom_angle_atom_site_label_1
_geom_angle_atom_site_label_2
_geom_angle_atom_site_label_3
_geom_angle
_geom_angle_publ_flag
O3 Cu O1 89.27(10) y
O3 Cu N3' 174.53(10) y
O1 Cu N3' 94.86(11) y
O3 Cu N3 93.14(11) y
O1 Cu N3 175.90(10) y
N3' Cu N3 82.53(11) y
O5 Cu O1 77.50(9) y
O5 Cu O3 77.19(9) y
O5 Cu N3 106.27(10) y
O5 Cu N3' 107.18(10) y
C5 S1 C2 89.99(17) ?
C5' S1' C2' 89.51(16) ?
C11 O1 Cu 121.6(2) ?
C13 O3 Cu 122.9(2) ?
Cu O5 C12 102.47(19) y
Cu O5 C14 100.32(19) y
C12 O5 C14 113.6(3) y
H6A O6 H6B 102.4 ?
C2 N2 H2A 121.8 ?
C2 N2 H2B 115.4 ?
H2A N2 H2B 120.5 ?
C2' N2' H2C 116.6 ?
C2' N2' H2D 120.9 ?
H2C N2' H2D 122.4 ?
C2' N3' C4' 111.0(3) ?
C2' N3' Cu 134.8(2) ?
C4' N3' Cu 114.2(2) ?
C2 N3 C4 110.9(3) ?
C2 N3 Cu 135.5(2) ?
C4 N3 Cu 113.0(2) ?
N3 C2 N2 126.1(3) ?
N3 C2 S1 112.8(2) ?
N2 C2 S1 121.1(2) ?
N2' C2' N3' 125.7(3) ?
N2' C2' S1' 121.3(2) ?
N3' C2' S1' 113.0(2) ?
C5 C4 N3 115.7(3) ?
C5 C4 C4' 129.4(3) ?
N3 C4 C4' 115.0(3) ?
C5' C4' N3' 115.6(3) ?
C5' C4' C4 129.9(3) ?
N3' C4' C4 114.5(3) ?
C4 C5 S1 110.6(3) ?
C4 C5 H5 124.7 ?
S1 C5 H5 124.7 ?
C4' C5' S1' 110.9(3) ?
C4' C5' H5' 124.6 ?
S1' C5' H5' 124.6 ?
O2 C11 O1 123.9(3) ?
O2 C11 C12 117.7(3) ?
O1 C11 C12 118.1(3) ?
O5 C12 C11 115.6(3) ?
O5 C12 H12A 108.4 ?
C11 C12 H12A 108.4 ?
O5 C12 H12B 108.4 ?
C11 C12 H12B 108.4 ?
H12A C12 H12B 107.5 ?
O4 C13 O3 124.1(3) ?
O4 C13 C14 118.2(3) ?
O3 C13 C14 117.6(3) ?
O5 C14 C13 114.7(3) ?
O5 C14 H14A 108.6 ?
C13 C14 H14A 108.6 ?
O5 C14 H14B 108.6 ?
C13 C14 H14B 108.6 ?
H14A C14 H14B 107.6 ?

loop_
_geom_bond_atom_site_label_1
_geom_bond_atom_site_label_2
_geom_bond_site_symmetry_2
_geom_bond_distance
_geom_bond_publ_flag
Cu O3 . 1.930(2) yes
Cu O1 . 1.955(2) yes
Cu O5 . 2.442(3) yes
Cu N3' . 1.990(3) yes
Cu N3 . 2.005(3) yes
S1 C5 . 1.721(4) ?
S1 C2 . 1.743(3) ?
S1' C5' . 1.728(4) ?
S1' C2' . 1.746(3) ?
O1 C11 . 1.268(4) ?
O2 C11 . 1.234(4) ?
O3 C13 . 1.276(4) ?
O4 C13 . 1.222(4) ?
O5 C12 . 1.416(4) ?
O5 C14 . 1.424(4) ?
O6 H6A . 0.969 ?
O6 H6B . 0.971 ?
N2 C2 . 1.328(4) ?
N2 H2A . 0.983 ?
N2 H2B . 0.921 ?
N2' C2' . 1.317(4) ?
N2' H2C . 0.944 ?
N2' H2D . 0.992 ?
N3' C2' . 1.331(4) ?
N3' C4' . 1.393(4) ?
N3 C2 . 1.326(4) ?
N3 C4 . 1.397(4) ?
C4 C5 . 1.333(5) ?
C4 C4' . 1.465(5) ?
C4' C5' . 1.333(5) ?
C5 H5 . 0.930 ?
C5' H5' . 0.930 ?
C11 C12 . 1.512(5) ?
C12 H12A . 0.970 ?
C12 H12B . 0.970 ?
C13 C14 . 1.513(5) ?
C14 H14A . 0.970 ?
C14 H14B . 0.970 ?

loop_
_geom_hbond_atom_site_label_D
_geom_hbond_atom_site_label_H
_geom_hbond_atom_site_label_A
_geom_hbond_site_symmetry_A
_geom_hbond_distance_DH
_geom_hbond_distance_HA
_geom_hbond_distance_DA
_geom_hbond_angle_DHA
_geom_hbond_publ_flag
N2 H2A O3 . 0.98 2.16 2.894(4) 130 y
N2 H2B O2 1_556 0.92 2.09 2.935(4) 153 y
N2' H2C O1 . 0.94 2.06 2.891(4) 147 y
N2' H2D O6 2_665 0.99 1.83 2.781(4) 159 y
O6 H6A O4 2_656 0.97 1.87 2.796(5) 159 y
O6 H6B O2 . 0.97 1.86 2.824(4) 170 y
C5 H5 O4 1_565 0.93 2.16 3.088(5) 179 y

loop_
_geom_torsion_atom_site_label_1
_geom_torsion_atom_site_label_2
_geom_torsion_atom_site_label_3
_geom_torsion_atom_site_label_4
_geom_torsion
O3 Cu O1 C11 67.7(3)
N3' Cu O1 C11 -115.9(2)
O1 Cu O3 C13 -86.5(2)
N3 Cu O3 C13 96.8(2)
O1 Cu N3' C2' 0.2(3)
N3 Cu N3' C2' 177.0(3)
N3 Cu N3' C4' -4.3(2)
O3 Cu N3 C2 -5.2(3)
N3' Cu N3 C2 178.2(3)
O3 Cu N3 C4 -175.7(2)
N3' Cu N3 C4 7.7(2)
C4 N3 C2 N2 -178.4(3)
Cu N3 C2 N2 11.0(5)
C4 N3 C2 S1 1.9(3)
Cu N3 C2 S1 -168.80(18)
C5 S1 C2 N3 -0.8(3)
C5 S1 C2 N2 179.5(3)
C4' N3' C2' N2' 179.7(3)
Cu N3' C2' N2' -1.6(5)
C4' N3' C2' S1' -0.3(3)
Cu N3' C2' S1' 178.39(17)
C5' S1' C2' N2' -179.1(3)
C5' S1' C2' N3' 0.9(3)
C2 N3 C4 C5 -2.4(4)
Cu N3 C4 C5 170.5(3)
C2 N3 C4 C4' 177.4(3)
Cu N3 C4 C4' -9.7(3)
C2' N3' C4' C5' -0.7(4)
Cu N3' C4' C5' -179.7(2)
C2' N3' C4' C4 179.3(3)
Cu N3' C4' C4 0.2(3)
C5 C4 C4' C5' 6.0(6)
N3 C4 C4' C5' -173.8(3)
C5 C4 C4' N3' -173.9(3)
N3 C4 C4' N3' 6.3(4)
N3 C4 C5 S1 1.8(4)
C4' C4 C5 S1 -178.0(3)
C2 S1 C5 C4 -0.6(3)
N3' C4' C5' S1' 1.4(4)
C4 C4' C5' S1' -178.6(3)
C2' S1' C5' C4' -1.3(3)
Cu O1 C11 O2 -163.3(2)
Cu O1 C11 C12 22.1(4)
C14 O5 C12 C11 -91.4(4)
O2 C11 C12 O5 158.9(3)
O1 C11 C12 O5 -26.2(5)
Cu O3 C13 O4 179.5(3)
Cu O3 C13 C14 -4.4(4)
C12 O5 C14 C13 80.8(4)
O4 C13 C14 O5 -157.7(3)
O3 C13 C14 O5 26.0(5)
